data_7150502
loop_
_publ_author_name
'Rahman, A. Noman M. M.'
'Bishop, Roger'
'Craig, Donald C.'
'Scudder, Marcia L.'

_publ_section_title
;
 Why a hexabromodiquinoline host preferentially includes small aromatic
 hydrocarbon guests
;
_journal_issue 8
_journal_name_full 'Organic &amp;  Biomolecular Chemistry'
_journal_page_first 1435
_journal_paper_doi 10.1039/b300248a
_journal_volume 1
_journal_year 2003
_chemical_formula_moiety 'C22 H10 Br6 N2,C8 H10'
_chemical_formula_sum 'C30 H20 Br6 N2'
_chemical_formula_weight 887.9
_space_group_IT_number 2
_symmetry_cell_setting triclinic
_symmetry_space_group_name_Hall '-P 1'
_symmetry_space_group_name_H-M 'P -1'
_atom_type_scat_source 'International Tables for X-ray Crystallography, Vol. IV'
_audit_creation_method 'RAELSPUB and manual entry'
_cell_angle_alpha 107.47(3)
_cell_angle_beta 96.61(3)
_cell_angle_gamma 106.84(2)
_cell_formula_units_Z 2
_cell_length_a 9.596(5)
_cell_length_b 12.682(6)
_cell_length_c 13.545(7)
_cell_measurement_reflns_used 10
_cell_measurement_temperature 294
_cell_measurement_theta_max 11
_cell_measurement_theta_min 9
_cell_volume 1467.6(13)
_computing_cell_refinement 'CAD4 Version 5.0, 1989'
_computing_data_collection 'CAD4 Version 5.0, 1989'
_computing_data_reduction 'Local program'
_computing_molecular_graphics 'ORTEP-II, (Johnson, 1976)'
_computing_publication_material 'Local programs'
_computing_structure_refinement 'RAELS, (Rae, 1989)'
_computing_structure_solution 'SIR92 (Altomare et al, 1994)'
_diffrn_measurement_device_type 'Nonius CAD-4'
_diffrn_measurement_method \w--2\q
_diffrn_radiation_type 'Mo K\a'
_diffrn_radiation_wavelength 0.71073
_diffrn_reflns_av_R_equivalents 0.025
_diffrn_reflns_limit_h_max 10
_diffrn_reflns_limit_h_min -10
_diffrn_reflns_limit_k_max 13
_diffrn_reflns_limit_k_min -13
_diffrn_reflns_limit_l_max 14
_diffrn_reflns_limit_l_min 0
_diffrn_reflns_number 4282
_diffrn_reflns_theta_max 23
_diffrn_standards_decay_% 0
_diffrn_standards_interval_time 30min
_diffrn_standards_number 1
_exptl_absorpt_coefficient_mu 8.151
_exptl_absorpt_correction_T_max 0.46
_exptl_absorpt_correction_T_min 0.20
_exptl_absorpt_correction_type analytical
_exptl_absorpt_process_details '(DeMeulenaer & Tompa, 1965)'
_exptl_crystal_colour yellow
_exptl_crystal_density_diffrn 2.01
_exptl_crystal_density_method 'not measured'
_exptl_crystal_description block
_exptl_crystal_F_000 848.0
_exptl_crystal_size_max 0.27
_exptl_crystal_size_mid 0.18
_exptl_crystal_size_min 0.09
_refine_diff_density_max 1.89
_refine_diff_density_min -1.30
_refine_ls_extinction_method none
_refine_ls_goodness_of_fit_ref 1.66
_refine_ls_hydrogen_treatment noref
_refine_ls_number_parameters 167
_refine_ls_number_reflns 2481
_refine_ls_R_factor_gt 0.060
_refine_ls_shift/su_max 0.004
_refine_ls_structure_factor_coef F
_refine_ls_weighting_details 'w = 1/[\s^2^(F) + 0.0004F^2^]'
_refine_ls_weighting_scheme calc
_refine_ls_wR_factor_ref 0.072
_reflns_number_gt 2481
_reflns_number_total 4076
_reflns_threshold_expression I>2\s(I)
_cod_data_source_file b300248a.txt
_cod_data_source_block DRB264_C22H10Br6N2,C8H10
_cod_original_cell_volume 1468(1)
_cod_database_code 7150502

loop_
_symmetry_equiv_pos_site_id
_symmetry_equiv_pos_as_xyz
1 x,y,z
2 -x,-y,-z

loop_
_atom_site_label
_atom_site_fract_x
_atom_site_fract_y
_atom_site_fract_z
_atom_site_U_iso_or_equiv
_atom_site_adp_type
_atom_site_type_symbol
_atom_site_occupancy
Br1 0.4204(1) -0.0701(1) 0.3519(1) 0.0625(4) Uani Br 1.0
Br2 1.0830(1) 0.0345(1) 0.3240(1) 0.0714(5) Uani Br 1.0
Br3 0.8126(2) 0.1585(2) -0.0528(1) 0.0831(5) Uani Br 1.0
Br4 0.2109(2) 0.2065(2) 0.1073(2) 0.1187(8) Uani Br 1.0
Br5 0.7926(2) 0.3957(2) 0.7552(1) 0.0952(6) Uani Br 1.0
Br6 1.3538(1) 0.5649(1) 0.5430(1) 0.0767(5) Uani Br 1.0
N1 0.7091(9) 0.1030(8) 0.1329(7) 0.049(1) Uani N 1.0
N2 0.8411(9) 0.2618(8) 0.5445(7) 0.049(1) Uani N 1.0
C1 0.7828(11) 0.0420(10) 0.2827(9) 0.045(1) Uani C 1.0
C2 0.6841(11) 0.0834(10) 0.2202(8) 0.045(1) Uani C 1.0
C3 0.5644(11) 0.1006(10) 0.2667(9) 0.046(1) Uani C 1.0
C4 0.5763(11) 0.0790(10) 0.3690(9) 0.046(1) Uani C 1.0
C5 0.7336(11) 0.0702(10) 0.3906(8) 0.045(1) Uani C 1.0
C6 0.8476(11) 0.1919(10) 0.4549(9) 0.046(1) Uani C 1.0
C7 0.9701(11) 0.2182(10) 0.4018(9) 0.046(1) Uani C 1.0
C8 0.9433(11) 0.1181(10) 0.3025(9) 0.047(1) Uani C 1.0
C9 0.6109(12) 0.1400(10) 0.0848(9) 0.052(1) Uani C 1.0
C10 0.6389(13) 0.1685(11) -0.0080(10) 0.060(1) Uani C 1.0
C11 0.5407(14) 0.2024(12) -0.0613(10) 0.067(2) Uani C 1.0
C12 0.4122(14) 0.2109(11) -0.0251(10) 0.065(2) Uani C 1.0
C13 0.3852(12) 0.1881(11) 0.0624(10) 0.058(2) Uani C 1.0
C14 0.4809(12) 0.1541(10) 0.1218(9) 0.052(1) Uani C 1.0
C15 0.4616(11) 0.1335(10) 0.2161(9) 0.049(1) Uani C 1.0
C16 0.9506(12) 0.3664(10) 0.5885(9) 0.051(2) Uani C 1.0
C17 0.9498(13) 0.4456(11) 0.6889(9) 0.058(2) Uani C 1.0
C18 1.0542(13) 0.5508(11) 0.7373(10) 0.063(2) Uani C 1.0
C19 1.1776(13) 0.5854(11) 0.6921(10) 0.061(2) Uani C 1.0
C20 1.1843(12) 0.5158(11) 0.5989(10) 0.056(2) Uani C 1.0
C21 1.0766(11) 0.4041(10) 0.5452(9) 0.051(2) Uani C 1.0
C22 1.0801(11) 0.3233(10) 0.4459(9) 0.049(1) Uani C 1.0
C1Px 0.3371(8) 0.3168(7) 0.6810(8) 0.066(4) Uani C 1.0
C2Px 0.4233(10) 0.4223(8) 0.7593(8) 0.076(5) Uani C 1.0
C3Px 0.3761(11) 0.4650(8) 0.8509(7) 0.084(6) Uani C 1.0
C4Px 0.2414(9) 0.4035(7) 0.8666(9) 0.082(4) Uani C 1.0
C5Px 0.1552(10) 0.2980(9) 0.7883(8) 0.076(4) Uani C 1.0
C6Px 0.2023(9) 0.2552(8) 0.6967(7) 0.069(4) Uani C 1.0
C7Px 0.3888(11) 0.2699(9) 0.5807(9) 0.081(5) Uani C 1.0
C8Px 0.1897(13) 0.4503(10) 0.9669(10) 0.113(8) Uani C 1.0
HC1 0.7667 -0.0435 0.2486 0.047 Uani H 1.0
HC4 0.5675 0.1457 0.4271 0.048 Uani H 1.0
HC5 0.7362 0.0109 0.4248 0.047 Uani H 1.0
HC8 0.9598 0.1473 0.2425 0.049 Uani H 1.0
HC11 0.5605 0.2212 -0.1261 0.076 Uani H 1.0
HC12 0.3395 0.2343 -0.0652 0.072 Uani H 1.0
HC15 0.3736 0.1428 0.2462 0.051 Uani H 1.0
HC18 1.0456 0.6052 0.8053 0.070 Uani H 1.0
HC19 1.2599 0.6624 0.7303 0.066 Uani H 1.0
HC22 1.1636 0.3451 0.4098 0.052 Uani H 1.0
HC2Px 0.5213 0.4684 0.7496 0.094 Uani H 1.0
HC3Px 0.4405 0.5417 0.9066 0.108 Uani H 1.0
HC5Px 0.0571 0.2519 0.7980 0.094 Uani H 1.0
HC6Px 0.1380 0.1786 0.6410 0.083 Uani H 1.0
H1C7Px 0.3376 0.2875 0.5221 0.088 Uani H 1.0
H2C7Px 0.4992 0.3084 0.5932 0.094 Uani H 1.0
H3C7Px 0.3636 0.1829 0.5605 0.090 Uani H 1.0
H1C8Px 0.2535 0.4458 1.0282 0.126 Uani H 1.0
H2C8Px 0.1981 0.5341 0.9800 0.130 Uani H 1.0
H3C8Px 0.0834 0.4021 0.9588 0.124 Uani H 1.0

loop_
_atom_site_aniso_label
_atom_site_aniso_U_11
_atom_site_aniso_U_22
_atom_site_aniso_U_33
_atom_site_aniso_U_12
_atom_site_aniso_U_13
_atom_site_aniso_U_23
_atom_site_aniso_type_symbol
Br1 0.0488(7) 0.0653(9) 0.0705(9) 0.0074(6) 0.0141(6) 0.0312(7) Br
Br2 0.0498(7) 0.064(1) 0.098(1) 0.0286(7) 0.0183(7) 0.0168(8) Br
Br3 0.0654(9) 0.118(1) 0.071(1) 0.0239(8) 0.0281(7) 0.0424(9) Br
Br4 0.089(1) 0.176(2) 0.166(2) 0.090(1) 0.060(1) 0.109(2) Br
Br5 0.076(1) 0.106(1) 0.074(1) 0.0123(9) 0.0339(8) 0.0025(9) Br
Br6 0.0530(8) 0.0564(9) 0.116(1) 0.0091(6) 0.0242(7) 0.0312(9) Br
N1 0.045(2) 0.049(2) 0.054(2) 0.015(1) 0.014(1) 0.018(1) N
N2 0.044(2) 0.047(2) 0.054(2) 0.016(1) 0.013(1) 0.015(1) N
C1 0.037(2) 0.043(2) 0.055(2) 0.014(1) 0.013(1) 0.016(1) C
C2 0.039(2) 0.044(2) 0.054(2) 0.014(1) 0.013(1) 0.016(1) C
C3 0.037(2) 0.043(2) 0.057(2) 0.014(1) 0.012(1) 0.017(1) C
C4 0.038(2) 0.045(2) 0.057(2) 0.014(1) 0.015(1) 0.018(2) C
C5 0.038(2) 0.044(2) 0.054(2) 0.014(1) 0.013(1) 0.018(1) C
C6 0.039(1) 0.044(2) 0.054(2) 0.014(1) 0.012(1) 0.016(1) C
C7 0.037(2) 0.043(2) 0.058(2) 0.013(1) 0.012(1) 0.017(1) C
C8 0.037(2) 0.045(2) 0.058(2) 0.014(1) 0.015(1) 0.017(1) C
C9 0.049(2) 0.050(2) 0.056(2) 0.015(1) 0.010(1) 0.020(2) C
C10 0.063(3) 0.060(3) 0.058(2) 0.017(3) 0.011(2) 0.024(2) C
C11 0.072(4) 0.063(4) 0.063(3) 0.017(4) 0.004(2) 0.028(3) C
C12 0.065(4) 0.056(3) 0.070(3) 0.016(3) -0.003(2) 0.025(3) C
C13 0.051(3) 0.049(3) 0.070(3) 0.015(3) 0.000(2) 0.021(2) C
C14 0.045(2) 0.046(2) 0.062(2) 0.014(2) 0.006(1) 0.019(2) C
C15 0.038(2) 0.044(2) 0.062(2) 0.014(2) 0.009(1) 0.017(1) C
C16 0.046(2) 0.047(2) 0.057(2) 0.016(1) 0.009(1) 0.013(1) C
C17 0.056(3) 0.053(2) 0.058(3) 0.020(2) 0.009(2) 0.010(2) C
C18 0.060(4) 0.053(2) 0.064(3) 0.020(2) 0.003(2) 0.007(2) C
C19 0.052(3) 0.047(2) 0.072(4) 0.016(2) -0.001(3) 0.010(2) C
C20 0.044(2) 0.044(2) 0.072(4) 0.014(2) 0.003(2) 0.014(2) C
C21 0.041(2) 0.044(2) 0.063(3) 0.014(1) 0.007(2) 0.015(1) C
C22 0.037(2) 0.044(2) 0.064(2) 0.013(1) 0.011(1) 0.018(1) C
C1Px 0.064(6) 0.063(5) 0.081(5) 0.028(5) 0.014(4) 0.034(4) C
C2Px 0.068(6) 0.068(7) 0.091(5) 0.020(6) 0.012(3) 0.033(4) C
C3Px 0.090(8) 0.070(8) 0.087(6) 0.025(5) 0.011(4) 0.025(5) C
C4Px 0.093(7) 0.081(6) 0.085(6) 0.042(5) 0.024(4) 0.035(4) C
C5Px 0.072(7) 0.078(5) 0.093(6) 0.032(4) 0.024(4) 0.043(4) C
C6Px 0.065(7) 0.063(5) 0.085(5) 0.024(4) 0.013(4) 0.034(4) C
C7Px 0.087(6) 0.084(6) 0.090(5) 0.043(6) 0.028(5) 0.041(4) C
C8Px 0.147(9) 0.121(9) 0.098(7) 0.072(9) 0.049(7) 0.042(7) C

loop_
_geom_angle_atom_site_label_1
_geom_angle_atom_site_label_2
_geom_angle_atom_site_label_3
_geom_angle
_geom_angle_site_symmetry_1
_geom_angle_site_symmetry_2
_geom_angle_site_symmetry_3
_geom_angle_publ_flag
C2 N1 C9 116.8(9) 1_555 1_555 1_555 no
C6 N2 C16 117.7(9) 1_555 1_555 1_555 no
C2 C1 C5 101.3(8) 1_555 1_555 1_555 no
C2 C1 C8 109.8(9) 1_555 1_555 1_555 no
C5 C1 C8 107.8(8) 1_555 1_555 1_555 no
N1 C2 C1 123.2(9) 1_555 1_555 1_555 no
N1 C2 C3 124.2(10) 1_555 1_555 1_555 no
C1 C2 C3 112.7(10) 1_555 1_555 1_555 no
C2 C3 C4 109.9(9) 1_555 1_555 1_555 no
C2 C3 C15 119.2(11) 1_555 1_555 1_555 no
C4 C3 C15 130.9(10) 1_555 1_555 1_555 no
Br1 C4 C3 109.5(7) 1_555 1_555 1_555 no
Br1 C4 C5 110.9(7) 1_555 1_555 1_555 no
C3 C4 C5 104.0(8) 1_555 1_555 1_555 no
C1 C5 C4 107.4(8) 1_555 1_555 1_555 no
C1 C5 C6 102.1(8) 1_555 1_555 1_555 no
C4 C5 C6 109.8(9) 1_555 1_555 1_555 no
N2 C6 C5 126.2(9) 1_555 1_555 1_555 no
N2 C6 C7 123.8(10) 1_555 1_555 1_555 no
C5 C6 C7 110.0(9) 1_555 1_555 1_555 no
C6 C7 C8 109.5(9) 1_555 1_555 1_555 no
C6 C7 C22 118.5(10) 1_555 1_555 1_555 no
C8 C7 C22 132.0(10) 1_555 1_555 1_555 no
Br2 C8 C1 112.2(8) 1_555 1_555 1_555 no
Br2 C8 C7 108.3(7) 1_555 1_555 1_555 no
C1 C8 C7 105.8(8) 1_555 1_555 1_555 no
N1 C9 C10 118.4(10) 1_555 1_555 1_555 no
N1 C9 C14 123.7(11) 1_555 1_555 1_555 no
C10 C9 C14 117.8(11) 1_555 1_555 1_555 no
Br3 C10 C9 118.4(9) 1_555 1_555 1_555 no
Br3 C10 C11 120.9(10) 1_555 1_555 1_555 no
C9 C10 C11 120.7(12) 1_555 1_555 1_555 no
C10 C11 C12 119.8(12) 1_555 1_555 1_555 no
C11 C12 C13 120.9(12) 1_555 1_555 1_555 no
Br4 C13 C12 117.7(9) 1_555 1_555 1_555 no
Br4 C13 C14 119.6(10) 1_555 1_555 1_555 no
C12 C13 C14 122.7(12) 1_555 1_555 1_555 no
C9 C14 C13 118.0(11) 1_555 1_555 1_555 no
C9 C14 C15 116.7(10) 1_555 1_555 1_555 no
C13 C14 C15 125.3(11) 1_555 1_555 1_555 no
C3 C15 C14 119.3(10) 1_555 1_555 1_555 no
N2 C16 C17 119.7(10) 1_555 1_555 1_555 no
N2 C16 C21 124.5(10) 1_555 1_555 1_555 no
C17 C16 C21 115.8(10) 1_555 1_555 1_555 no
Br5 C17 C16 117.7(9) 1_555 1_555 1_555 no
Br5 C17 C18 119.2(9) 1_555 1_555 1_555 no
C16 C17 C18 123.1(12) 1_555 1_555 1_555 no
C17 C18 C19 119.6(11) 1_555 1_555 1_555 no
C18 C19 C20 120.0(11) 1_555 1_555 1_555 no
Br6 C20 C19 118.3(9) 1_555 1_555 1_555 no
Br6 C20 C21 119.3(9) 1_555 1_555 1_555 no
C19 C20 C21 122.2(11) 1_555 1_555 1_555 no
C16 C21 C20 119.2(11) 1_555 1_555 1_555 no
C16 C21 C22 116.0(10) 1_555 1_555 1_555 no
C20 C21 C22 124.8(10) 1_555 1_555 1_555 no
C7 C22 C21 119.4(10) 1_555 1_555 1_555 no
C2Px C1Px C6Px 118.2(10) 1_555 1_555 1_555 no
C2Px C1Px C7Px 120.9(5) 1_555 1_555 1_555 no
C6Px C1Px C7Px 120.9(5) 1_555 1_555 1_555 no
C1Px C2Px C3Px 120.9(5) 1_555 1_555 1_555 no
C2Px C3Px C4Px 120.9(5) 1_555 1_555 1_555 no
C3Px C4Px C5Px 118.2(10) 1_555 1_555 1_555 no
C3Px C4Px C8Px 120.9(5) 1_555 1_555 1_555 no
C5Px C4Px C8Px 120.9(5) 1_555 1_555 1_555 no
C4Px C5Px C6Px 120.9(5) 1_555 1_555 1_555 no
C1Px C6Px C5Px 120.9(5) 1_555 1_555 1_555 no

loop_
_geom_bond_atom_site_label_1
_geom_bond_atom_site_label_2
_geom_bond_distance
_geom_bond_site_symmetry_1
_geom_bond_site_symmetry_2
_geom_bond_publ_flag
Br1 C4 1.971(11) 1_555 1_555 no
Br2 C8 1.981(11) 1_555 1_555 no
Br3 C10 1.863(12) 1_555 1_555 no
Br4 C13 1.897(12) 1_555 1_555 no
Br5 C17 1.892(12) 1_555 1_555 no
Br6 C20 1.894(12) 1_555 1_555 no
N1 C2 1.314(13) 1_555 1_555 no
N1 C9 1.353(14) 1_555 1_555 no
N2 C6 1.291(13) 1_555 1_555 no
N2 C16 1.338(13) 1_555 1_555 no
C1 C2 1.503(15) 1_555 1_555 no
C1 C5 1.558(14) 1_555 1_555 no
C1 C8 1.504(14) 1_555 1_555 no
C2 C3 1.412(14) 1_555 1_555 no
C3 C4 1.490(15) 1_555 1_555 no
C3 C15 1.368(15) 1_555 1_555 no
C4 C5 1.546(14) 1_555 1_555 no
C5 C6 1.527(14) 1_555 1_555 no
C6 C7 1.456(14) 1_555 1_555 no
C7 C8 1.481(14) 1_555 1_555 no
C7 C22 1.346(14) 1_555 1_555 no
C9 C10 1.441(16) 1_555 1_555 no
C9 C14 1.435(15) 1_555 1_555 no
C10 C11 1.364(16) 1_555 1_555 no
C11 C12 1.400(17) 1_555 1_555 no
C12 C13 1.337(17) 1_555 1_555 no
C13 C14 1.394(16) 1_555 1_555 no
C14 C15 1.401(15) 1_555 1_555 no
C16 C17 1.430(15) 1_555 1_555 no
C16 C21 1.426(15) 1_555 1_555 no
C17 C18 1.328(16) 1_555 1_555 no
C18 C19 1.414(17) 1_555 1_555 no
C19 C20 1.326(16) 1_555 1_555 no
C20 C21 1.401(15) 1_555 1_555 no
C21 C22 1.436(15) 1_555 1_555 no
C1Px C2Px 1.380(8) 1_555 1_555 no
C1Px C6Px 1.380(8) 1_555 1_555 no
C1Px C7Px 1.512(14) 1_555 1_555 no
C2Px C3Px 1.380(12) 1_555 1_555 no
C3Px C4Px 1.380(8) 1_555 1_555 no
C4Px C5Px 1.380(8) 1_555 1_555 no
C4Px C8Px 1.512(14) 1_555 1_555 no
C5Px C6Px 1.380(12) 1_555 1_555 no
